data_1574694
loop_
_publ_author_name
'Wu, Hao'
'Shi, Yi-Zhong'
'Li, Mo-Yuan'
'Fan, Xiao-Chun'
'Wang, Hui'
'Zhang, Tong-Yuan'
'Yu, Jia'
'Wang, Kai'
'Zhang, Xiao-Hong'

_publ_section_title
;
 Geometric control of multi-resonance backbone DABNA for narrowband
 deep-blue electroluminescence.
;
_journal_issue 15
_journal_name_full 'Materials horizons'
_journal_page_first 5839
_journal_page_last 5845
_journal_paper_doi 10.1039/d5mh00649j
_journal_volume 12
_journal_year 2025
_chemical_formula_moiety 'C33 H25 B N2'
_chemical_formula_sum 'C33 H25 B N2'
_chemical_formula_weight 460.36
_space_group_crystal_system orthorhombic
_space_group_IT_number 19
_space_group_name_Hall 'P 2ac 2ab'
_space_group_name_H-M_alt 'P 21 21 21'
_atom_sites_solution_hydrogens geom
_atom_sites_solution_primary dual
_audit_creation_date 2024-06-17
_audit_creation_method
;
Olex2 1.5-beta
(compiled 2024.02.16 svn.r378c4104 for OlexSys, GUI svn.r6928)
;
_audit_update_record
;
2024-06-21 deposited with the CCDC.	2025-05-20 downloaded from the CCDC.
;
_cell_angle_alpha 90
_cell_angle_beta 90
_cell_angle_gamma 90
_cell_formula_units_Z 4
_cell_length_a 7.4246(4)
_cell_length_b 11.3666(6)
_cell_length_c 28.6369(17)
_cell_measurement_reflns_used 3895
_cell_measurement_temperature 170
_cell_measurement_theta_max 26.191
_cell_measurement_theta_min 2.834
_cell_volume 2416.7(2)
_computing_cell_refinement 'SAINT V8.40A (Bruker, 2019)'
_computing_data_reduction 'SAINT V8.40A (Bruker, 2019)'
_computing_molecular_graphics 'Olex2 1.5-beta (Dolomanov et al., 2009)'
_computing_publication_material 'Olex2 1.5-beta (Dolomanov et al., 2009)'
_computing_structure_refinement 'SHELXL 2018/3 (Sheldrick, 2015)'
_computing_structure_solution 'SHELXT 2014/5 (Sheldrick, 2014)'
_diffrn_ambient_temperature 170
_diffrn_measured_fraction_theta_full 0.998
_diffrn_measured_fraction_theta_max 0.997
_diffrn_measurement_device_type 'D8 VENTURE'
_diffrn_measurement_method '\f and \w scans'
_diffrn_radiation_type MoK\a
_diffrn_radiation_wavelength 0.71073
_diffrn_reflns_av_R_equivalents 0.0903
_diffrn_reflns_av_unetI/netI 0.0782
_diffrn_reflns_Laue_measured_fraction_full 0.998
_diffrn_reflns_Laue_measured_fraction_max 0.997
_diffrn_reflns_limit_h_max 9
_diffrn_reflns_limit_h_min -9
_diffrn_reflns_limit_k_max 14
_diffrn_reflns_limit_k_min -14
_diffrn_reflns_limit_l_max 35
_diffrn_reflns_limit_l_min -32
_diffrn_reflns_number 20467
_diffrn_reflns_point_group_measured_fraction_full 0.998
_diffrn_reflns_point_group_measured_fraction_max 0.996
_diffrn_reflns_theta_full 25.242
_diffrn_reflns_theta_max 26.374
_diffrn_reflns_theta_min 1.928
_diffrn_source_current 1.4
_diffrn_source_power 0.07
_diffrn_source_voltage 50.0
_diffrn_standards_number 0
_exptl_absorpt_coefficient_mu 0.073
_exptl_absorpt_correction_T_max 0.7454
_exptl_absorpt_correction_T_min 0.5745
_exptl_absorpt_correction_type multi-scan
_exptl_absorpt_process_details
;
SADABS-2016/2 (Bruker,2016/2) was used for absorption correction.
wR2(int) was 0.1408 before and 0.0632 after correction.
The Ratio of minimum to maximum transmission is 0.7707.
The \l/2 correction factor is Not present.
;
_exptl_crystal_colour colourless
_exptl_crystal_colour_primary colourless
_exptl_crystal_density_diffrn 1.265
_exptl_crystal_description block
_exptl_crystal_F_000 968
_exptl_crystal_size_max 0.15
_exptl_crystal_size_mid 0.08
_exptl_crystal_size_min 0.05
_refine_diff_density_max 0.167
_refine_diff_density_min -0.189
_refine_diff_density_rms 0.043
_refine_ls_abs_structure_details
;
 Flack x determined using 1043 quotients [(I+)-(I-)]/[(I+)+(I-)]
 (Parsons, Flack and Wagner, Acta Cryst. B69 (2013) 249-259).
;
_refine_ls_abs_structure_Flack -4.7(10)
_refine_ls_extinction_method none
_refine_ls_goodness_of_fit_ref 1.034
_refine_ls_hydrogen_treatment constr
_refine_ls_matrix_type full
_refine_ls_number_parameters 327
_refine_ls_number_reflns 4936
_refine_ls_number_restraints 0
_refine_ls_restrained_S_all 1.034
_refine_ls_R_factor_all 0.0972
_refine_ls_R_factor_gt 0.0557
_refine_ls_shift/su_max 0.000
_refine_ls_shift/su_mean 0.000
_refine_ls_structure_factor_coef Fsqd
_refine_ls_weighting_details 'w=1/[\s^2^(Fo^2^)+(0.0556P)^2^+0.2461P] where P=(Fo^2^+2Fc^2^)/3'
_refine_ls_weighting_scheme calc
_refine_ls_wR_factor_gt 0.1126
_refine_ls_wR_factor_ref 0.1353
_reflns_Friedel_coverage 0.740
_reflns_Friedel_fraction_full 0.998
_reflns_Friedel_fraction_max 0.995
_reflns_number_gt 3389
_reflns_number_total 4936
_reflns_threshold_expression 'I > 2\s(I)'
_cod_data_source_file d5mh00649j2.cif
_cod_data_source_block 616dme_0m
_cod_depositor_comments 'Adding full bibliography for 1574694.cif.'
_cod_database_code 1574694
_shelx_shelxl_version_number 2018/3
_shelx_space_group_comment
;
The symmetry employed for this shelxl refinement is uniquely defined
by the following loop, which should always be used as a source of
symmetry information in preference to the above space-group names.
They are only intended as comments.
;
_shelx_estimated_absorpt_t_max 0.996
_shelx_estimated_absorpt_t_min 0.989
_olex2_refinement_description
;
1. Fixed Uiso
 At 1.2 times of:
  All C(H) groups
 At 1.5 times of:
  All C(H,H,H) groups
2.a Aromatic/amide H refined with riding coordinates:
 C12(H12), C18(H18), C25(H25), C16(H16), C23(H23), C17(H17), C31(H31),
 C10(H10), C2(H2), C11(H11), C29(H29), C30(H30), C3(H3), C6(H6), C33(H33),
 C24(H24), C32(H32), C4(H4), C5(H5)
2.b Idealised Me refined as rotating group:
 C27(H27A,H27B,H27C), C26(H26A,H26B,H26C)
;
_olex2_submission_special_instructions 'No special instructions were received'

loop_
_space_group_symop_operation_xyz
'x, y, z'
'-x+1/2, -y, z+1/2'
'-x, y+1/2, -z+1/2'
'x+1/2, -y+1/2, -z'

loop_
_atom_site_label
_atom_site_type_symbol
_atom_site_fract_x
_atom_site_fract_y
_atom_site_fract_z
_atom_site_U_iso_or_equiv
_atom_site_adp_type
_atom_site_occupancy
_atom_site_site_symmetry_order
_atom_site_calc_flag
_atom_site_refinement_flags_posn
_atom_site_refinement_flags_adp
_atom_site_refinement_flags_occupancy
_atom_site_disorder_assembly
_atom_site_disorder_group
N2 N 0.3196(4) 0.4329(2) 0.44326(10) 0.0318(7) Uani 1 1 d . . . . .
N1 N 0.8377(4) 0.6166(2) 0.37060(10) 0.0319(7) Uani 1 1 d . . . . .
C14 C 0.6836(5) 0.4623(3) 0.32665(12) 0.0301(8) Uani 1 1 d . . . . .
C8 C 0.5803(5) 0.5254(3) 0.40850(12) 0.0293(8) Uani 1 1 d . . . . .
C21 C 0.3970(5) 0.3705(3) 0.36415(12) 0.0302(9) Uani 1 1 d . . . . .
C12 C 0.7438(5) 0.6797(3) 0.44891(12) 0.0328(9) Uani 1 1 d . . . . .
H12 H 0.835656 0.737784 0.450007 0.039 Uiso 1 1 calc R U . . .
C7 C 0.7221(5) 0.6089(3) 0.40948(12) 0.0306(8) Uani 1 1 d . . . . .
C9 C 0.4631(5) 0.5131(3) 0.44702(13) 0.0319(9) Uani 1 1 d . . . . .
C28 C 0.2124(5) 0.4128(3) 0.48480(12) 0.0324(8) Uani 1 1 d . . . . .
C15 C 0.6635(5) 0.3900(3) 0.28739(13) 0.0332(9) Uani 1 1 d . . . . .
C13 C 0.8257(5) 0.5445(3) 0.33036(12) 0.0305(8) Uani 1 1 d . . . . .
C22 C 0.2772(5) 0.3687(3) 0.40240(13) 0.0312(8) Uani 1 1 d . . . . .
C20 C 0.3642(6) 0.3048(3) 0.32331(13) 0.0331(9) Uani 1 1 d . . . . .
C18 C 0.9493(5) 0.5539(3) 0.29385(13) 0.0365(9) Uani 1 1 d . . . . .
H18 H 1.044229 0.609826 0.295100 0.044 Uiso 1 1 calc R U . . .
C25 C 0.2052(6) 0.2402(3) 0.32092(14) 0.0385(10) Uani 1 1 d . . . . .
H25 H 0.179327 0.194596 0.293930 0.046 Uiso 1 1 calc R U . . .
C16 C 0.7905(6) 0.3986(3) 0.25187(13) 0.0388(10) Uani 1 1 d . . . . .
H16 H 0.781959 0.349475 0.225133 0.047 Uiso 1 1 calc R U . . .
C23 C 0.1174(5) 0.3035(3) 0.39888(13) 0.0371(9) Uani 1 1 d . . . . .
H23 H 0.033813 0.301366 0.423973 0.045 Uiso 1 1 calc R U . . .
C17 C 0.9306(6) 0.4798(3) 0.25572(13) 0.0395(10) Uani 1 1 d . . . . .
H17 H 1.016559 0.484479 0.231222 0.047 Uiso 1 1 calc R U . . .
C31 C 0.0156(5) 0.3786(3) 0.56533(14) 0.0396(10) Uani 1 1 d . . . . .
H31 H -0.050904 0.367610 0.593331 0.048 Uiso 1 1 calc R U . . .
C10 C 0.4891(5) 0.5816(3) 0.48678(13) 0.0350(9) Uani 1 1 d . . . . .
H10 H 0.413598 0.572627 0.513327 0.042 Uiso 1 1 calc R U . . .
C19 C 0.5030(6) 0.3026(3) 0.28319(13) 0.0359(9) Uani 1 1 d . . . . .
C1 C 0.9707(5) 0.7087(3) 0.37153(12) 0.0324(9) Uani 1 1 d . . . . .
C2 C 1.1502(5) 0.6823(3) 0.37975(13) 0.0380(9) Uani 1 1 d . . . . .
H2 H 1.186402 0.602984 0.384265 0.046 Uiso 1 1 calc R U . . .
C11 C 0.6278(6) 0.6633(3) 0.48667(13) 0.0367(9) Uani 1 1 d . . . . .
H11 H 0.644767 0.710460 0.513700 0.044 Uiso 1 1 calc R U . . .
C29 C 0.2622(5) 0.3265(3) 0.51570(13) 0.0374(9) Uani 1 1 d . . . . .
H29 H 0.364020 0.278504 0.509325 0.045 Uiso 1 1 calc R U . . .
C30 C 0.1633(6) 0.3094(3) 0.55637(13) 0.0418(10) Uani 1 1 d . . . . .
H30 H 0.197839 0.250016 0.577916 0.050 Uiso 1 1 calc R U . . .
C3 C 1.2767(6) 0.7717(4) 0.38137(14) 0.0488(11) Uani 1 1 d . . . . .
H3 H 1.399898 0.753558 0.386746 0.059 Uiso 1 1 calc R U . . .
C6 C 0.9166(6) 0.8247(3) 0.36525(13) 0.0429(10) Uani 1 1 d . . . . .
H6 H 0.793772 0.843149 0.359481 0.051 Uiso 1 1 calc R U . . .
C33 C 0.0629(6) 0.4813(3) 0.49337(14) 0.0421(10) Uani 1 1 d . . . . .
H33 H 0.028166 0.540304 0.471659 0.051 Uiso 1 1 calc R U . . .
C24 C 0.0844(6) 0.2422(3) 0.35794(14) 0.0417(10) Uani 1 1 d . . . . .
H24 H -0.025322 0.199804 0.355077 0.050 Uiso 1 1 calc R U . . .
C32 C -0.0367(6) 0.4641(3) 0.53375(14) 0.0474(11) Uani 1 1 d . . . . .
H32 H -0.140326 0.510716 0.539702 0.057 Uiso 1 1 calc R U . . .
C4 C 1.2245(7) 0.8862(4) 0.37522(14) 0.0570(13) Uani 1 1 d . . . . .
H4 H 1.311726 0.947327 0.376227 0.068 Uiso 1 1 calc R U . . .
C5 C 1.0453(8) 0.9132(3) 0.36755(14) 0.0555(13) Uani 1 1 d . . . . .
H5 H 1.009869 0.992919 0.363828 0.067 Uiso 1 1 calc R U . . .
B1 B 0.5550(6) 0.4520(3) 0.36650(14) 0.0291(9) Uani 1 1 d . . . . .
C27 C 0.5814(6) 0.1759(3) 0.28163(17) 0.0544(13) Uani 1 1 d . . . . .
H27A H 0.665179 0.169082 0.255331 0.082 Uiso 1 1 calc R U . . .
H27B H 0.483044 0.119246 0.277731 0.082 Uiso 1 1 calc R U . . .
H27C H 0.645352 0.159513 0.310847 0.082 Uiso 1 1 calc R U . . .
C26 C 0.4052(6) 0.3275(4) 0.23667(14) 0.0540(12) Uani 1 1 d . . . . .
H26A H 0.351618 0.406270 0.237688 0.081 Uiso 1 1 calc R U . . .
H26B H 0.310295 0.268857 0.231911 0.081 Uiso 1 1 calc R U . . .
H26C H 0.491760 0.323314 0.210880 0.081 Uiso 1 1 calc R U . . .

loop_
_atom_site_aniso_label
_atom_site_aniso_U_11
_atom_site_aniso_U_22
_atom_site_aniso_U_33
_atom_site_aniso_U_23
_atom_site_aniso_U_13
_atom_site_aniso_U_12
N2 0.0352(18) 0.0312(15) 0.0290(16) -0.0010(13) 0.0027(15) -0.0035(14)
N1 0.0331(18) 0.0305(15) 0.0320(17) -0.0047(13) 0.0006(15) -0.0062(14)
C14 0.032(2) 0.0293(17) 0.029(2) -0.0008(15) -0.0018(17) -0.0001(17)
C8 0.030(2) 0.0285(16) 0.029(2) -0.0016(15) 0.0007(17) 0.0002(16)
C21 0.034(2) 0.0248(16) 0.032(2) 0.0015(15) -0.0018(17) 0.0013(16)
C12 0.033(2) 0.0304(17) 0.035(2) -0.0053(16) -0.0007(18) 0.0007(16)
C7 0.033(2) 0.0299(17) 0.029(2) -0.0010(15) -0.0027(17) 0.0016(16)
C9 0.035(2) 0.0289(17) 0.032(2) 0.0011(15) 0.0001(18) 0.0011(16)
C28 0.034(2) 0.0323(17) 0.031(2) 0.0009(16) 0.0041(18) -0.0049(17)
C15 0.038(2) 0.0287(18) 0.033(2) -0.0008(16) -0.0013(19) 0.0029(18)
C13 0.033(2) 0.0288(17) 0.030(2) 0.0003(15) -0.0037(18) 0.0040(17)
C22 0.035(2) 0.0255(16) 0.033(2) 0.0020(15) -0.0020(18) -0.0004(16)
C20 0.041(2) 0.0253(16) 0.033(2) 0.0004(16) -0.0017(18) 0.0010(17)
C18 0.035(2) 0.0361(19) 0.038(2) 0.0009(17) 0.0023(19) -0.0041(18)
C25 0.046(3) 0.0313(18) 0.039(2) -0.0049(17) -0.005(2) -0.0095(19)
C16 0.046(3) 0.039(2) 0.032(2) -0.0068(17) 0.0012(19) 0.000(2)
C23 0.040(2) 0.0346(18) 0.037(2) 0.0016(17) 0.0042(19) -0.0036(17)
C17 0.043(3) 0.044(2) 0.032(2) -0.0009(17) 0.007(2) 0.002(2)
C31 0.044(2) 0.0376(19) 0.037(2) -0.0021(17) 0.012(2) -0.0006(19)
C10 0.038(2) 0.0387(19) 0.028(2) -0.0058(16) 0.0006(18) 0.0033(18)
C19 0.041(2) 0.0332(18) 0.033(2) -0.0063(16) -0.0024(19) -0.0044(17)
C1 0.041(2) 0.0294(17) 0.027(2) 0.0000(15) -0.0004(18) -0.0032(16)
C2 0.039(2) 0.039(2) 0.036(2) 0.0042(17) -0.004(2) -0.0050(18)
C11 0.043(2) 0.0360(19) 0.031(2) -0.0101(16) -0.0047(19) 0.0031(18)
C29 0.034(2) 0.0386(19) 0.039(2) 0.0015(17) 0.0062(19) 0.0048(18)
C30 0.051(3) 0.038(2) 0.036(2) 0.0067(17) 0.005(2) 0.002(2)
C3 0.042(3) 0.063(3) 0.041(2) 0.006(2) -0.007(2) -0.016(2)
C6 0.059(3) 0.0349(19) 0.035(2) 0.0019(17) -0.005(2) 0.001(2)
C33 0.049(3) 0.0375(19) 0.040(2) 0.0058(17) 0.003(2) 0.012(2)
C24 0.043(3) 0.036(2) 0.047(3) -0.0001(18) -0.001(2) -0.0092(19)
C32 0.051(3) 0.047(2) 0.044(2) 0.004(2) 0.012(2) 0.012(2)
C4 0.078(4) 0.059(3) 0.035(2) -0.001(2) -0.006(3) -0.038(3)
C5 0.098(4) 0.0302(19) 0.038(3) 0.0022(17) 0.000(3) -0.014(3)
B1 0.031(2) 0.0257(18) 0.031(2) 0.0005(17) -0.004(2) 0.0035(18)
C27 0.056(3) 0.034(2) 0.073(3) -0.011(2) 0.012(3) 0.002(2)
C26 0.058(3) 0.071(3) 0.034(2) -0.003(2) -0.004(2) -0.018(3)

loop_
_atom_type_symbol
_atom_type_description
_atom_type_scat_dispersion_real
_atom_type_scat_dispersion_imag
_atom_type_scat_source
C C 0.0033 0.0016 'International Tables Vol C Tables 4.2.6.8 and 6.1.1.4'
H H 0.0000 0.0000 'International Tables Vol C Tables 4.2.6.8 and 6.1.1.4'
B B 0.0013 0.0007 'International Tables Vol C Tables 4.2.6.8 and 6.1.1.4'
N N 0.0061 0.0033 'International Tables Vol C Tables 4.2.6.8 and 6.1.1.4'

loop_
_geom_angle_atom_site_label_1
_geom_angle_atom_site_label_2
_geom_angle_atom_site_label_3
_geom_angle
_geom_angle_site_symmetry_1
_geom_angle_site_symmetry_3
_geom_angle_publ_flag
C9 N2 C28 117.1(3) . . ?
C9 N2 C22 124.5(3) . . ?
C22 N2 C28 118.4(3) . . ?
C7 N1 C13 124.7(3) . . ?
C7 N1 C1 116.6(3) . . ?
C13 N1 C1 118.6(3) . . ?
C15 C14 C13 121.9(3) . . ?
C15 C14 B1 119.9(3) . . ?
C13 C14 B1 118.2(3) . . ?
C7 C8 B1 119.3(3) . . ?
C9 C8 C7 120.6(3) . . ?
C9 C8 B1 120.1(3) . . ?
C22 C21 B1 117.9(3) . . ?
C20 C21 C22 121.9(3) . . ?
C20 C21 B1 120.1(3) . . ?
C7 C12 H12 120.7 . . ?
C11 C12 H12 120.7 . . ?
C11 C12 C7 118.6(3) . . ?
N1 C7 C8 118.6(3) . . ?
C12 C7 N1 122.2(3) . . ?
C12 C7 C8 119.2(3) . . ?
N2 C9 C8 118.1(3) . . ?
C10 C9 N2 122.0(3) . . ?
C10 C9 C8 119.8(3) . . ?
C29 C28 N2 119.6(3) . . ?
C29 C28 C33 120.4(3) . . ?
C33 C28 N2 120.0(3) . . ?
C14 C15 C19 121.2(3) . . ?
C16 C15 C14 118.3(3) . . ?
C16 C15 C19 120.5(3) . . ?
C14 C13 N1 119.4(3) . . ?
C18 C13 N1 121.6(3) . . ?
C18 C13 C14 119.0(3) . . ?
C21 C22 N2 119.7(3) . . ?
C23 C22 N2 121.4(3) . . ?
C23 C22 C21 119.0(3) . . ?
C21 C20 C19 120.8(3) . . ?
C25 C20 C21 117.8(3) . . ?
C25 C20 C19 121.4(3) . . ?
C13 C18 H18 120.7 . . ?
C17 C18 C13 118.5(4) . . ?
C17 C18 H18 120.7 . . ?
C20 C25 H25 120.0 . . ?
C24 C25 C20 120.1(3) . . ?
C24 C25 H25 120.0 . . ?
C15 C16 H16 120.2 . . ?
C15 C16 C17 119.6(3) . . ?
C17 C16 H16 120.2 . . ?
C22 C23 H23 120.8 . . ?
C24 C23 C22 118.5(4) . . ?
C24 C23 H23 120.8 . . ?
C18 C17 C16 122.6(4) . . ?
C18 C17 H17 118.7 . . ?
C16 C17 H17 118.7 . . ?
C30 C31 H31 119.9 . . ?
C30 C31 C32 120.3(4) . . ?
C32 C31 H31 119.9 . . ?
C9 C10 H10 120.8 . . ?
C11 C10 C9 118.4(3) . . ?
C11 C10 H10 120.8 . . ?
C20 C19 C15 116.3(3) . . ?
C20 C19 C27 106.7(3) . . ?
C27 C19 C15 107.9(3) . . ?
C26 C19 C15 108.0(3) . . ?
C26 C19 C20 109.0(3) . . ?
C26 C19 C27 108.8(3) . . ?
C2 C1 N1 120.4(3) . . ?
C2 C1 C6 120.3(4) . . ?
C6 C1 N1 119.3(4) . . ?
C1 C2 H2 120.0 . . ?
C3 C2 C1 120.0(4) . . ?
C3 C2 H2 120.0 . . ?
C12 C11 H11 118.3 . . ?
C10 C11 C12 123.3(3) . . ?
C10 C11 H11 118.3 . . ?
C28 C29 H29 120.1 . . ?
C28 C29 C30 119.9(3) . . ?
C30 C29 H29 120.1 . . ?
C31 C30 C29 119.9(4) . . ?
C31 C30 H30 120.1 . . ?
C29 C30 H30 120.1 . . ?
C2 C3 H3 120.0 . . ?
C4 C3 C2 120.1(4) . . ?
C4 C3 H3 120.0 . . ?
C1 C6 H6 120.6 . . ?
C5 C6 C1 118.8(4) . . ?
C5 C6 H6 120.6 . . ?
C28 C33 H33 120.1 . . ?
C28 C33 C32 119.9(4) . . ?
C32 C33 H33 120.1 . . ?
C25 C24 H24 118.7 . . ?
C23 C24 C25 122.7(4) . . ?
C23 C24 H24 118.7 . . ?
C31 C32 C33 119.7(4) . . ?
C31 C32 H32 120.2 . . ?
C33 C32 H32 120.2 . . ?
C3 C4 H4 119.9 . . ?
C3 C4 C5 120.2(4) . . ?
C5 C4 H4 119.9 . . ?
C6 C5 H5 119.7 . . ?
C4 C5 C6 120.6(4) . . ?
C4 C5 H5 119.7 . . ?
C14 B1 C21 121.1(3) . . ?
C8 B1 C14 119.8(3) . . ?
C8 B1 C21 119.1(3) . . ?
C19 C27 H27A 109.5 . . ?
C19 C27 H27B 109.5 . . ?
C19 C27 H27C 109.5 . . ?
H27A C27 H27B 109.5 . . ?
H27A C27 H27C 109.5 . . ?
H27B C27 H27C 109.5 . . ?
C19 C26 H26A 109.5 . . ?
C19 C26 H26B 109.5 . . ?
C19 C26 H26C 109.5 . . ?
H26A C26 H26B 109.5 . . ?
H26A C26 H26C 109.5 . . ?
H26B C26 H26C 109.5 . . ?

loop_
_geom_bond_atom_site_label_1
_geom_bond_atom_site_label_2
_geom_bond_distance
_geom_bond_site_symmetry_2
_geom_bond_publ_flag
N2 C9 1.406(4) . ?
N2 C28 1.449(4) . ?
N2 C22 1.414(4) . ?
N1 C7 1.409(4) . ?
N1 C13 1.417(4) . ?
N1 C1 1.440(5) . ?
C14 C15 1.401(5) . ?
C14 C13 1.412(5) . ?
C14 B1 1.493(5) . ?
C8 C7 1.418(5) . ?
C8 C9 1.412(5) . ?
C8 B1 1.476(5) . ?
C21 C22 1.411(5) . ?
C21 C20 1.408(5) . ?
C21 B1 1.496(5) . ?
C12 H12 0.9500 . ?
C12 C7 1.396(5) . ?
C12 C11 1.395(5) . ?
C9 C10 1.393(5) . ?
C28 C29 1.372(5) . ?
C28 C33 1.378(5) . ?
C15 C16 1.390(5) . ?
C15 C19 1.556(5) . ?
C13 C18 1.395(5) . ?
C22 C23 1.403(5) . ?
C20 C25 1.392(5) . ?
C20 C19 1.544(5) . ?
C18 H18 0.9500 . ?
C18 C17 1.386(5) . ?
C25 H25 0.9500 . ?
C25 C24 1.389(5) . ?
C16 H16 0.9500 . ?
C16 C17 1.394(5) . ?
C23 H23 0.9500 . ?
C23 C24 1.386(5) . ?
C17 H17 0.9500 . ?
C31 H31 0.9500 . ?
C31 C30 1.373(6) . ?
C31 C32 1.383(5) . ?
C10 H10 0.9500 . ?
C10 C11 1.387(5) . ?
C19 C27 1.554(5) . ?
C19 C26 1.543(5) . ?
C1 C2 1.386(5) . ?
C1 C6 1.390(5) . ?
C2 H2 0.9500 . ?
C2 C3 1.384(5) . ?
C11 H11 0.9500 . ?
C29 H29 0.9500 . ?
C29 C30 1.390(5) . ?
C30 H30 0.9500 . ?
C3 H3 0.9500 . ?
C3 C4 1.369(6) . ?
C6 H6 0.9500 . ?
C6 C5 1.388(6) . ?
C33 H33 0.9500 . ?
C33 C32 1.387(6) . ?
C24 H24 0.9500 . ?
C32 H32 0.9500 . ?
C4 H4 0.9500 . ?
C4 C5 1.383(7) . ?
C5 H5 0.9500 . ?
C27 H27A 0.9800 . ?
C27 H27B 0.9800 . ?
C27 H27C 0.9800 . ?
C26 H26A 0.9800 . ?
C26 H26B 0.9800 . ?
C26 H26C 0.9800 . ?

loop_
_geom_torsion_atom_site_label_1
_geom_torsion_atom_site_label_2
_geom_torsion_atom_site_label_3
_geom_torsion_atom_site_label_4
_geom_torsion
_geom_torsion_site_symmetry_1
_geom_torsion_site_symmetry_2
_geom_torsion_site_symmetry_3
_geom_torsion_site_symmetry_4
_geom_torsion_publ_flag
N2 C9 C10 C11 -176.4(3) . . . . ?
N2 C28 C29 C30 177.9(3) . . . . ?
N2 C28 C33 C32 -178.3(4) . . . . ?
N2 C22 C23 C24 -179.7(3) . . . . ?
N1 C13 C18 C17 179.4(3) . . . . ?
N1 C1 C2 C3 -178.9(3) . . . . ?
N1 C1 C6 C5 178.2(3) . . . . ?
C14 C15 C16 C17 -1.4(5) . . . . ?
C14 C15 C19 C20 2.9(5) . . . . ?
C14 C15 C19 C27 -116.9(4) . . . . ?
C14 C15 C19 C26 125.7(4) . . . . ?
C14 C13 C18 C17 -1.6(5) . . . . ?
C8 C9 C10 C11 1.9(5) . . . . ?
C21 C22 C23 C24 0.6(5) . . . . ?
C21 C20 C25 C24 0.3(5) . . . . ?
C21 C20 C19 C15 -8.7(5) . . . . ?
C21 C20 C19 C27 111.6(4) . . . . ?
C21 C20 C19 C26 -131.1(3) . . . . ?
C7 N1 C13 C14 3.5(5) . . . . ?
C7 N1 C13 C18 -177.5(3) . . . . ?
C7 N1 C1 C2 105.9(4) . . . . ?
C7 N1 C1 C6 -72.5(4) . . . . ?
C7 C8 C9 N2 177.0(3) . . . . ?
C7 C8 C9 C10 -1.4(5) . . . . ?
C7 C8 B1 C14 2.9(5) . . . . ?
C7 C8 B1 C21 -175.4(3) . . . . ?
C7 C12 C11 C10 -1.3(6) . . . . ?
C9 N2 C28 C29 -88.9(4) . . . . ?
C9 N2 C28 C33 90.2(4) . . . . ?
C9 N2 C22 C21 9.1(5) . . . . ?
C9 N2 C22 C23 -170.6(3) . . . . ?
C9 C8 C7 N1 178.8(3) . . . . ?
C9 C8 C7 C12 -0.5(5) . . . . ?
C9 C8 B1 C14 -177.7(3) . . . . ?
C9 C8 B1 C21 4.0(5) . . . . ?
C9 C10 C11 C12 -0.6(6) . . . . ?
C28 N2 C9 C8 173.8(3) . . . . ?
C28 N2 C9 C10 -7.8(5) . . . . ?
C28 N2 C22 C21 -168.9(3) . . . . ?
C28 N2 C22 C23 11.4(5) . . . . ?
C28 C29 C30 C31 0.4(6) . . . . ?
C28 C33 C32 C31 0.4(6) . . . . ?
C15 C14 C13 N1 179.0(3) . . . . ?
C15 C14 C13 C18 0.0(5) . . . . ?
C15 C14 B1 C8 177.9(3) . . . . ?
C15 C14 B1 C21 -3.8(5) . . . . ?
C15 C16 C17 C18 -0.2(6) . . . . ?
C13 N1 C7 C8 -1.5(5) . . . . ?
C13 N1 C7 C12 177.8(3) . . . . ?
C13 N1 C1 C2 -77.1(4) . . . . ?
C13 N1 C1 C6 104.4(4) . . . . ?
C13 C14 C15 C16 1.5(5) . . . . ?
C13 C14 C15 C19 -178.1(3) . . . . ?
C13 C14 B1 C8 -0.9(5) . . . . ?
C13 C14 B1 C21 177.4(3) . . . . ?
C13 C18 C17 C16 1.8(6) . . . . ?
C22 N2 C9 C8 -4.2(5) . . . . ?
C22 N2 C9 C10 174.2(3) . . . . ?
C22 N2 C28 C29 89.2(4) . . . . ?
C22 N2 C28 C33 -91.6(4) . . . . ?
C22 C21 C20 C25 2.1(5) . . . . ?
C22 C21 C20 C19 -176.4(3) . . . . ?
C22 C21 B1 C14 -177.6(3) . . . . ?
C22 C21 B1 C8 0.7(5) . . . . ?
C22 C23 C24 C25 1.9(6) . . . . ?
C20 C21 C22 N2 177.7(3) . . . . ?
C20 C21 C22 C23 -2.6(5) . . . . ?
C20 C21 B1 C14 -2.1(5) . . . . ?
C20 C21 B1 C8 176.2(3) . . . . ?
C20 C25 C24 C23 -2.4(6) . . . . ?
C25 C20 C19 C15 172.8(3) . . . . ?
C25 C20 C19 C27 -66.8(4) . . . . ?
C25 C20 C19 C26 50.5(4) . . . . ?
C16 C15 C19 C20 -176.8(3) . . . . ?
C16 C15 C19 C27 63.5(4) . . . . ?
C16 C15 C19 C26 -53.9(5) . . . . ?
C19 C15 C16 C17 178.2(3) . . . . ?
C19 C20 C25 C24 178.8(3) . . . . ?
C1 N1 C7 C8 175.2(3) . . . . ?
C1 N1 C7 C12 -5.5(5) . . . . ?
C1 N1 C13 C14 -173.1(3) . . . . ?
C1 N1 C13 C18 5.9(5) . . . . ?
C1 C2 C3 C4 0.5(6) . . . . ?
C1 C6 C5 C4 1.0(6) . . . . ?
C2 C1 C6 C5 -0.3(6) . . . . ?
C2 C3 C4 C5 0.2(7) . . . . ?
C11 C12 C7 N1 -177.5(3) . . . . ?
C11 C12 C7 C8 1.8(5) . . . . ?
C29 C28 C33 C32 0.8(6) . . . . ?
C30 C31 C32 C33 -1.3(6) . . . . ?
C3 C4 C5 C6 -1.0(7) . . . . ?
C6 C1 C2 C3 -0.5(6) . . . . ?
C33 C28 C29 C30 -1.2(5) . . . . ?
C32 C31 C30 C29 0.9(6) . . . . ?
B1 C14 C15 C16 -177.2(3) . . . . ?
B1 C14 C15 C19 3.1(5) . . . . ?
B1 C14 C13 N1 -2.2(5) . . . . ?
B1 C14 C13 C18 178.8(3) . . . . ?
B1 C8 C7 N1 -1.8(5) . . . . ?
B1 C8 C7 C12 178.9(3) . . . . ?
B1 C8 C9 N2 -2.4(5) . . . . ?
B1 C8 C9 C10 179.2(3) . . . . ?
B1 C21 C22 N2 -6.9(5) . . . . ?
B1 C21 C22 C23 172.8(3) . . . . ?
B1 C21 C20 C25 -173.2(3) . . . . ?
B1 C21 C20 C19 8.4(5) . . . . ?
